data_2021163
loop_
_publ_author_name
'Purushothaman, Gayathri'
'Thiruvenkatam, Vijay'

_publ_section_title
;
 Qualitative and quantitative analysis of intermolecular interactions in
 xanthenedione derivatives
;
_journal_coeditor_code RH3005
_journal_issue 7
_journal_name_full 'Acta Crystallographica Section C'
_journal_page_first
;
;
_journal_paper_doi 10.1107/S205322961800832X
_journal_volume 74
_journal_year 2018
_chemical_formula_iupac 'C24 H27 Br O4'
_chemical_formula_moiety 'C24 H27 Br O4'
_chemical_formula_structural 'C24 H27 Br O4'
_chemical_formula_sum 'C24 H27 Br O4'
_chemical_formula_weight 459.36
_chemical_name_common Xanthenedione
_chemical_name_systematic
9-(5-Bromo-2-methoxyphenyl)-3,3,6,6-tetramethyl-3,4,6,7-tetrahydro-2<i>H</i>-xanthene-1,8(5<i>H</i>,9<i>H</i>)-dione
_space_group_IT_number 61
_symmetry_cell_setting orthorhombic
_symmetry_space_group_name_Hall '-P 2ac 2ab'
_symmetry_space_group_name_H-M 'P b c a'
_atom_sites_solution_hydrogens geom
_audit_creation_method 'WinGX routine CIF_UPDATE'
_cell_angle_alpha 90
_cell_angle_beta 90
_cell_angle_gamma 90
_cell_formula_units_Z 8
_cell_length_a 20.6531(14)
_cell_length_b 9.5629(7)
_cell_length_c 22.4489(16)
_cell_measurement_reflns_used 4130
_cell_measurement_temperature 290(2)
_cell_measurement_theta_max 26
_cell_measurement_theta_min 2
_cell_volume 4433.7(5)
_computing_cell_refinement
;
SAINT (Bruker, 2004)
;
_computing_data_collection
;
SMART (Bruker, 2004)
;
_computing_data_reduction
;
SAINT (Bruker, 2004)
;
_computing_molecular_graphics
;
ORTEP-3 for Windows (Farrugia, 2012) and CAMERON (Watkin <i>et al.</i>,
1996)
;
_computing_publication_material
;
PLATON (Spek, 2009)
;
_computing_structure_refinement
;
SHELXL97 (Sheldrick, 2008)
;
_computing_structure_solution
;
SHELXS97 (Sheldrick, 2008)
;
_diffrn_ambient_temperature 290(2)
_diffrn_measured_fraction_theta_full 1
_diffrn_measured_fraction_theta_max 0.994
_diffrn_measurement_device_type 'Bruker SMART APEX CCD area-detector'
_diffrn_measurement_method '\f and \w scans'
_diffrn_radiation_type MoK\a
_diffrn_radiation_wavelength 0.71073
_diffrn_reflns_av_R_equivalents 0.0893
_diffrn_reflns_limit_h_max 27
_diffrn_reflns_limit_h_min -27
_diffrn_reflns_limit_k_max 12
_diffrn_reflns_limit_k_min -12
_diffrn_reflns_limit_l_max 28
_diffrn_reflns_limit_l_min -29
_diffrn_reflns_number 32126
_diffrn_reflns_theta_full 25.242
_diffrn_reflns_theta_max 27.984
_diffrn_reflns_theta_min 1.814
_diffrn_standards_number 0
_exptl_absorpt_coefficient_mu 1.881
_exptl_absorpt_correction_type none
_exptl_crystal_colour colourless
_exptl_crystal_density_diffrn 1.376
_exptl_crystal_description prism
_exptl_crystal_F_000 1904
_exptl_crystal_size_max 0.2
_exptl_crystal_size_mid 0.2
_exptl_crystal_size_min 0.1
_refine_diff_density_max 0.516
_refine_diff_density_min -0.524
_refine_ls_extinction_method none
_refine_ls_goodness_of_fit_ref 0.994
_refine_ls_hydrogen_treatment constr
_refine_ls_matrix_type full
_refine_ls_number_parameters 267
_refine_ls_number_reflns 5316
_refine_ls_number_restraints 0
_refine_ls_restrained_S_all 0.994
_refine_ls_R_factor_all 0.1421
_refine_ls_R_factor_gt 0.0572
_refine_ls_shift/su_max 0.001
_refine_ls_shift/su_mean 0
_refine_ls_structure_factor_coef Fsqd
_refine_ls_weighting_details 'w=1/[\s^2^(Fo^2^)+(0.0482P)^2^+1.2278P] where P=(Fo^2^+2Fc^2^)/3'
_refine_ls_weighting_scheme calc
_refine_ls_wR_factor_ref 0.13
_reflns_number_gt 2614
_reflns_number_total 5316
_reflns_threshold_expression 'I > 2\s(I)'
_cod_data_source_file rh3005sup1.cif
_cod_data_source_block C2
_cod_database_code 2021163

loop_
_symmetry_equiv_pos_as_xyz
x,y,z
1/2-x,-y,1/2+z
1/2+x,1/2-y,-z
-x,1/2+y,1/2-z
-x,-y,-z
1/2+x,y,1/2-z
1/2-x,1/2+y,z
x,1/2-y,1/2+z

loop_
_atom_site_type_symbol
_atom_site_label
_atom_site_fract_x
_atom_site_fract_y
_atom_site_fract_z
_atom_site_U_iso_or_equiv
_atom_site_adp_type
_atom_site_calc_flag
_atom_site_occupancy
Br Br1 0.24483(2) 0.75103(5) 0.27131(2) 0.06965(18) Uani d 1
O O1 -0.02129(9) 0.2488(2) 0.42152(11) 0.0513(6) Uani d 1
O O2 0.00374(12) 0.7364(3) 0.39969(12) 0.0649(7) Uani d 1
C C9 0.07037(15) 0.4742(3) 0.40184(15) 0.0381(8) Uani d 1
H H9 0.090731 0.540413 0.429412 0.046 Uiso calc 1
C C10 0.08811(14) 0.3285(3) 0.42210(14) 0.0378(8) Uani d 1
O O4 0.02607(11) 0.3391(3) 0.29909(11) 0.0567(7) Uani d 1
C C12 -0.04215(15) 0.3842(4) 0.41513(15) 0.0438(9) Uani d 1
C C8 -0.03020(16) 0.6330(4) 0.40474(15) 0.0441(9) Uani d 1
O O3 0.19619(11) 0.3911(3) 0.43545(11) 0.0632(8) Uani d 1
C C13 -0.00249(14) 0.4922(4) 0.40726(13) 0.0379(8) Uani d 1
C C20 0.17520(15) 0.6210(4) 0.27807(17) 0.0481(9) Uani d 1
C C18 0.09728(14) 0.5034(3) 0.33999(15) 0.0374(8) Uani d 1
C C5 -0.11458(14) 0.3912(4) 0.41748(17) 0.0572(11) Uani d 1
H H5A -0.128411 0.391134 0.45877 0.069 Uiso calc 1
H H5B -0.132423 0.308513 0.39855 0.069 Uiso calc 1
C C3 0.12747(16) 0.0353(4) 0.43267(17) 0.0491(10) Uani d 1
C C11 0.04453(14) 0.2276(4) 0.42900(14) 0.0421(8) Uani d 1
C C4 0.05826(15) 0.0807(4) 0.44728(17) 0.0498(9) Uani d 1
H H4A 0.028141 0.01868 0.427232 0.06 Uiso calc 1
H H4B 0.051198 0.071637 0.489822 0.06 Uiso calc 1
C C6 -0.14119(16) 0.5206(4) 0.38675(16) 0.0512(10) Uani d 1
C C14 0.14179(17) -0.1013(4) 0.46578(19) 0.0682(12) Uani d 1
H H14A 0.183839 -0.134946 0.45454 0.102 Uiso calc 1
H H14B 0.109678 -0.16979 0.455614 0.102 Uiso calc 1
H H14C 0.140838 -0.084613 0.507943 0.102 Uiso calc 1
C C1 0.15603(15) 0.2972(4) 0.43566(14) 0.0438(9) Uani d 1
C C19 0.14718(15) 0.5985(3) 0.33317(15) 0.0424(8) Uani d 1
H H19 0.162071 0.648022 0.366093 0.051 Uiso calc 1
C C23 0.07549(16) 0.4317(4) 0.28981(16) 0.0440(9) Uani d 1
C C21 0.15365(19) 0.5503(4) 0.22899(18) 0.0590(11) Uani d 1
H H21 0.172652 0.566104 0.192044 0.071 Uiso calc 1
C C7 -0.10317(15) 0.6463(4) 0.40967(16) 0.0544(10) Uani d 1
H H7A -0.116743 0.728546 0.387659 0.065 Uiso calc 1
H H7B -0.114301 0.661284 0.451167 0.065 Uiso calc 1
C C2 0.17378(15) 0.1504(4) 0.45340(17) 0.0497(9) Uani d 1
H H2A 0.176605 0.146636 0.496497 0.06 Uiso calc 1
H H2B 0.216526 0.130037 0.437747 0.06 Uiso calc 1
C C15 0.1347(2) 0.0123(4) 0.36587(19) 0.0738(13) Uani d 1
H H15A 0.123806 0.096794 0.345104 0.111 Uiso calc 1
H H15B 0.106247 -0.061499 0.353399 0.111 Uiso calc 1
H H15C 0.178653 -0.013031 0.357011 0.111 Uiso calc 1
C C22 0.10346(19) 0.4551(4) 0.23440(17) 0.0571(10) Uani d 1
H H22 0.088554 0.407003 0.201105 0.069 Uiso calc 1
C C16 -0.21298(17) 0.5383(5) 0.4023(2) 0.0761(13) Uani d 1
H H16A -0.236844 0.458967 0.387988 0.114 Uiso calc 1
H H16B -0.229287 0.621803 0.383901 0.114 Uiso calc 1
H H16C -0.217772 0.545204 0.444726 0.114 Uiso calc 1
C C17 -0.1335(2) 0.5086(4) 0.31931(17) 0.0724(13) Uani d 1
H H17A -0.088561 0.496978 0.309646 0.109 Uiso calc 1
H H17B -0.149672 0.591911 0.300681 0.109 Uiso calc 1
H H17C -0.157506 0.429199 0.305204 0.109 Uiso calc 1
C C24 -0.0006(2) 0.2674(5) 0.24921(19) 0.0859(16) Uani d 1
H H24A -0.014259 0.334172 0.219861 0.129 Uiso calc 1
H H24B -0.037084 0.21279 0.261838 0.129 Uiso calc 1
H H24C 0.031642 0.206916 0.232299 0.129 Uiso calc 1

loop_
_atom_site_aniso_label
_atom_site_aniso_U_11
_atom_site_aniso_U_22
_atom_site_aniso_U_33
_atom_site_aniso_U_12
_atom_site_aniso_U_13
_atom_site_aniso_U_23
Br1 0.0485(2) 0.0613(3) 0.0991(4) -0.0030(2) 0.0245(2) 0.0216(2)
O1 0.0304(11) 0.0455(15) 0.0780(17) -0.0038(12) -0.0022(11) 0.0152(14)
O2 0.0599(16) 0.0423(16) 0.093(2) -0.0059(14) 0.0024(15) -0.0024(15)
C9 0.0364(17) 0.038(2) 0.040(2) -0.0063(14) 0.0008(15) 0.0003(15)
C10 0.0327(17) 0.042(2) 0.039(2) -0.0041(15) 0.0025(14) 0.0026(16)
O4 0.0609(16) 0.0594(17) 0.0497(15) -0.0173(14) 0.0028(12) -0.0147(13)
C12 0.0361(18) 0.051(2) 0.044(2) -0.0007(17) -0.0019(15) 0.0063(18)
C8 0.047(2) 0.053(3) 0.033(2) 0.0012(19) 0.0022(16) -0.0065(17)
O3 0.0376(13) 0.0597(17) 0.092(2) -0.0138(12) -0.0117(13) 0.0134(16)
C13 0.0349(17) 0.043(2) 0.0357(18) -0.0014(15) 0.0004(15) 0.0015(16)
C20 0.0392(19) 0.041(2) 0.064(3) 0.0049(16) 0.0168(18) 0.013(2)
C18 0.0372(17) 0.0340(18) 0.041(2) 0.0036(15) 0.0031(15) -0.0013(17)
C5 0.0333(19) 0.070(3) 0.068(3) -0.0005(18) -0.0020(17) 0.014(2)
C3 0.040(2) 0.042(2) 0.066(3) -0.0022(16) 0.0106(18) 0.0079(19)
C11 0.0298(16) 0.050(2) 0.046(2) -0.0022(15) -0.0001(14) 0.0084(17)
C4 0.0351(18) 0.047(2) 0.068(3) -0.0039(16) 0.0036(18) 0.015(2)
C6 0.0371(19) 0.063(3) 0.053(2) 0.0087(18) -0.0056(17) 0.003(2)
C14 0.049(2) 0.048(2) 0.108(3) 0.0033(19) 0.002(2) 0.013(2)
C1 0.0323(17) 0.055(2) 0.045(2) -0.0077(16) 0.0029(15) 0.0042(18)
C19 0.0404(18) 0.036(2) 0.051(2) 0.0008(15) 0.0064(17) 0.0033(17)
C23 0.044(2) 0.041(2) 0.047(2) 0.0026(17) 0.0052(17) -0.0013(18)
C21 0.063(3) 0.061(3) 0.053(3) 0.011(2) 0.025(2) 0.010(2)
C7 0.049(2) 0.062(3) 0.052(2) 0.0120(19) 0.0009(18) -0.001(2)
C2 0.0342(18) 0.051(2) 0.064(2) 0.0042(17) 0.0031(17) 0.002(2)
C15 0.078(3) 0.064(3) 0.080(3) -0.004(2) 0.010(3) -0.014(2)
C22 0.067(3) 0.059(3) 0.046(3) 0.005(2) 0.007(2) -0.008(2)
C16 0.044(2) 0.089(3) 0.095(3) 0.012(2) -0.006(2) 0.012(3)
C17 0.074(3) 0.088(3) 0.055(3) 0.006(2) -0.017(2) -0.004(2)
C24 0.086(3) 0.093(4) 0.079(3) -0.027(3) 0.007(3) -0.041(3)

loop_
_atom_type_symbol
_atom_type_description
_atom_type_scat_dispersion_real
_atom_type_scat_dispersion_imag
_atom_type_scat_source
C C 0.0033 0.0016 'International Tables Vol C Tables 4.2.6.8 and 6.1.1.4'
H H 0 0 'International Tables Vol C Tables 4.2.6.8 and 6.1.1.4'
Br Br -0.2901 2.4595 'International Tables Vol C Tables 4.2.6.8 and 6.1.1.4'
O O 0.0106 0.006 'International Tables Vol C Tables 4.2.6.8 and 6.1.1.4'

loop_
_geom_angle_atom_site_label_1
_geom_angle_atom_site_label_2
_geom_angle_atom_site_label_3
_geom_angle
C12 O1 C11 117.3(2)
C10 C9 C13 108.7(2)
C10 C9 C18 110.8(3)
C13 C9 C18 114.5(3)
C10 C9 H9 107.5
C13 C9 H9 107.5
C18 C9 H9 107.5
C11 C10 C1 118.4(3)
C11 C10 C9 122.7(3)
C1 C10 C9 118.9(3)
C23 O4 C24 118.7(3)
C13 C12 O1 123.6(3)
C13 C12 C5 125.8(3)
O1 C12 C5 110.6(3)
O2 C8 C13 121.7(3)
O2 C8 C7 120.7(3)
C13 C8 C7 117.6(3)
C12 C13 C8 118.6(3)
C12 C13 C9 122.2(3)
C8 C13 C9 119.2(3)
C21 C20 C19 120.5(3)
C21 C20 Br1 120.3(3)
C19 C20 Br1 119.2(3)
C19 C18 C23 118.3(3)
C19 C18 C9 119.6(3)
C23 C18 C9 122.0(3)
C12 C5 C6 112.4(3)
C12 C5 H5A 109.1
C6 C5 H5A 109.1
C12 C5 H5B 109.1
C6 C5 H5B 109.1
H5A C5 H5B 107.9
C15 C3 C4 110.1(3)
C15 C3 C2 110.0(3)
C4 C3 C2 108.3(3)
C15 C3 C14 109.6(3)
C4 C3 C14 108.6(3)
C2 C3 C14 110.2(3)
C10 C11 O1 123.0(3)
C10 C11 C4 126.0(3)
O1 C11 C4 111.0(3)
C11 C4 C3 112.7(3)
C11 C4 H4A 109.1
C3 C4 H4A 109.1
C11 C4 H4B 109.1
C3 C4 H4B 109.1
H4A C4 H4B 107.8
C5 C6 C7 107.6(3)
C5 C6 C17 110.6(3)
C7 C6 C17 109.9(3)
C5 C6 C16 109.7(3)
C7 C6 C16 109.5(3)
C17 C6 C16 109.5(3)
C3 C14 H14A 109.5
C3 C14 H14B 109.5
H14A C14 H14B 109.5
C3 C14 H14C 109.5
H14A C14 H14C 109.5
H14B C14 H14C 109.5
O3 C1 C10 119.9(3)
O3 C1 C2 121.4(3)
C10 C1 C2 118.6(3)
C20 C19 C18 120.9(3)
C20 C19 H19 119.6
C18 C19 H19 119.6
O4 C23 C22 123.5(3)
O4 C23 C18 115.9(3)
C22 C23 C18 120.7(3)
C20 C21 C22 119.9(3)
C20 C21 H21 120.1
C22 C21 H21 120.1
C8 C7 C6 114.9(3)
C8 C7 H7A 108.5
C6 C7 H7A 108.5
C8 C7 H7B 108.5
C6 C7 H7B 108.5
H7A C7 H7B 107.5
C1 C2 C3 116.0(3)
C1 C2 H2A 108.3
C3 C2 H2A 108.3
C1 C2 H2B 108.3
C3 C2 H2B 108.3
H2A C2 H2B 107.4
C3 C15 H15A 109.5
C3 C15 H15B 109.5
H15A C15 H15B 109.5
C3 C15 H15C 109.5
H15A C15 H15C 109.5
H15B C15 H15C 109.5
C21 C22 C23 119.7(4)
C21 C22 H22 120.1
C23 C22 H22 120.1
C6 C16 H16A 109.5
C6 C16 H16B 109.5
H16A C16 H16B 109.5
C6 C16 H16C 109.5
H16A C16 H16C 109.5
H16B C16 H16C 109.5
C6 C17 H17A 109.5
C6 C17 H17B 109.5
H17A C17 H17B 109.5
C6 C17 H17C 109.5
H17A C17 H17C 109.5
H17B C17 H17C 109.5
O4 C24 H24A 109.5
O4 C24 H24B 109.5
H24A C24 H24B 109.5
O4 C24 H24C 109.5
H24A C24 H24C 109.5
H24B C24 H24C 109.5

loop_
_geom_bond_atom_site_label_1
_geom_bond_atom_site_label_2
_geom_bond_distance
Br1 C20 1.907(3)
O1 C12 1.372(4)
O1 C11 1.385(3)
O2 C8 1.218(4)
C9 C10 1.511(4)
C9 C13 1.519(4)
C9 C18 1.521(4)
C9 H9 0.9800
C10 C11 1.328(4)
C10 C1 1.466(4)
O4 C23 1.367(4)
O4 C24 1.424(4)
C12 C13 1.330(4)
C12 C5 1.498(4)
C8 C13 1.464(4)
C8 C7 1.516(4)
O3 C1 1.222(4)
C20 C21 1.367(5)
C20 C19 1.383(4)
C18 C19 1.383(4)
C18 C23 1.393(4)
C5 C6 1.520(5)
C5 H5A 0.9700
C5 H5B 0.9700
C3 C15 1.523(5)
C3 C4 1.529(4)
C3 C2 1.531(4)
C3 C14 1.531(5)
C11 C4 1.491(4)
C4 H4A 0.9700
C4 H4B 0.9700
C6 C7 1.526(5)
C6 C17 1.526(5)
C6 C16 1.532(5)
C14 H14A 0.9600
C14 H14B 0.9600
C14 H14C 0.9600
C1 C2 1.504(5)
C19 H19 0.9300
C23 C22 1.389(5)
C21 C22 1.385(5)
C21 H21 0.9300
C7 H7A 0.9700
C7 H7B 0.9700
C2 H2A 0.9700
C2 H2B 0.9700
C15 H15A 0.9600
C15 H15B 0.9600
C15 H15C 0.9600
C22 H22 0.9300
C16 H16A 0.9600
C16 H16B 0.9600
C16 H16C 0.9600
C17 H17A 0.9600
C17 H17B 0.9600
C17 H17C 0.9600
C24 H24A 0.9600
C24 H24B 0.9600
C24 H24C 0.9600

loop_
_geom_torsion_atom_site_label_1
_geom_torsion_atom_site_label_2
_geom_torsion_atom_site_label_3
_geom_torsion_atom_site_label_4
_geom_torsion
C13 C9 C10 C11 14.6(4)
C18 C9 C10 C11 -112.0(3)
C13 C9 C10 C1 -164.5(3)
C18 C9 C10 C1 69.0(4)
C11 O1 C12 C13 9.9(5)
C11 O1 C12 C5 -170.8(3)
O1 C12 C13 C8 -176.2(3)
C5 C12 C13 C8 4.7(5)
O1 C12 C13 C9 2.8(5)
C5 C12 C13 C9 -176.3(3)
O2 C8 C13 C12 177.4(3)
C7 C8 C13 C12 -1.6(5)
O2 C8 C13 C9 -1.6(5)
C7 C8 C13 C9 179.4(3)
C10 C9 C13 C12 -14.1(4)
C18 C9 C13 C12 110.3(3)
C10 C9 C13 C8 164.9(3)
C18 C9 C13 C8 -70.7(4)
C10 C9 C18 C19 -110.5(3)
C13 C9 C18 C19 126.2(3)
C10 C9 C18 C23 66.2(4)
C13 C9 C18 C23 -57.1(4)
C13 C12 C5 C6 22.4(5)
O1 C12 C5 C6 -156.8(3)
C1 C10 C11 O1 175.3(3)
C9 C10 C11 O1 -3.7(5)
C1 C10 C11 C4 -2.6(5)
C9 C10 C11 C4 178.4(3)
C12 O1 C11 C10 -9.5(5)
C12 O1 C11 C4 168.7(3)
C10 C11 C4 C3 -24.5(5)
O1 C11 C4 C3 157.3(3)
C15 C3 C4 C11 -73.3(4)
C2 C3 C4 C11 47.0(4)
C14 C3 C4 C11 166.7(3)
C12 C5 C6 C7 -48.6(4)
C12 C5 C6 C17 71.4(4)
C12 C5 C6 C16 -167.7(3)
C11 C10 C1 O3 -172.8(3)
C9 C10 C1 O3 6.3(5)
C11 C10 C1 C2 3.4(5)
C9 C10 C1 C2 -177.6(3)
C21 C20 C19 C18 0.6(5)
Br1 C20 C19 C18 -179.0(2)
C23 C18 C19 C20 -0.6(5)
C9 C18 C19 C20 176.1(3)
C24 O4 C23 C22 -3.2(5)
C24 O4 C23 C18 177.0(3)
C19 C18 C23 O4 -179.9(3)
C9 C18 C23 O4 3.4(5)
C19 C18 C23 C22 0.2(5)
C9 C18 C23 C22 -176.4(3)
C19 C20 C21 C22 -0.2(6)
Br1 C20 C21 C22 179.4(3)
O2 C8 C7 C6 152.3(3)
C13 C8 C7 C6 -28.7(4)
C5 C6 C7 C8 52.9(4)
C17 C6 C7 C8 -67.6(4)
C16 C6 C7 C8 172.0(3)
O3 C1 C2 C3 -160.4(3)
C10 C1 C2 C3 23.5(4)
C15 C3 C2 C1 72.7(4)
C4 C3 C2 C1 -47.7(4)
C14 C3 C2 C1 -166.4(3)
C20 C21 C22 C23 -0.2(6)
O4 C23 C22 C21 -179.6(3)
C18 C23 C22 C21 0.2(6)

_cod_database_fobs_code 2021163
